data_7153949
loop_
_publ_author_name
'Gassner, Cemena'
'Hesse, Ronny'
'Schmidt, Arndt W.'
'Kn\"olker, Hans-Joachim'

_publ_section_title
;
 Total synthesis of the cyclic monoterpenoid pyrano[3,2-a]carbazole
 alkaloids derived from 2-hydroxy-6-methylcarbazole.
;
_journal_issue 33
_journal_name_full 'Organic &amp; biomolecular chemistry'
_journal_page_first 6490
_journal_page_last 6499
_journal_paper_doi 10.1039/c4ob01151a
_journal_volume 12
_journal_year 2014
_chemical_compound_source synthesis
_chemical_formula_moiety 'C14 H15 N O'
_chemical_formula_sum 'C14 H15 N O'
_chemical_formula_weight 213.27
_space_group_IT_number 14
_symmetry_cell_setting monoclinic
_symmetry_Int_Tables_number 14
_symmetry_space_group_name_Hall '-P 2ybc'
_symmetry_space_group_name_H-M 'P 1 21/c 1'
_atom_sites_solution_hydrogens geom
_atom_sites_solution_primary direct
_atom_sites_solution_secondary difmap
_audit_creation_method SHELXL-97
_cell_angle_alpha 90.00
_cell_angle_beta 92.41(1)
_cell_angle_gamma 90.00
_cell_formula_units_Z 4
_cell_length_a 8.856(1)
_cell_length_b 13.861(1)
_cell_length_c 10.868(1)
_cell_measurement_reflns_used 55
_cell_measurement_temperature 293(2)
_cell_measurement_theta_max 19.63
_cell_measurement_theta_min 3.90
_cell_volume 1332.9(2)
_computing_cell_refinement 'Dirax/lsq (Duisenberg, 1992)'
_computing_data_collection 'Collect (Nonius BV, 1999)'
_computing_data_reduction 'EvalCCD (Duisenberg et al., 2003)'
_computing_molecular_graphics 'ORTEP-3 for Windows (Farrugia, 1997), SCHAKAL99 (Keller & Pierrard, 1999)'
_computing_publication_material 'WinGX (Farrugia, 1999), enCIFer (Allen et al., 2004)'
_computing_structure_refinement 'SHELXL-97 (Sheldrick, 1997), WinGX (Farrugia, 1999), PLATON (Spek, 2005)'
_computing_structure_solution 'SIR2004 (Burla et al., 2005)'
_diffrn_ambient_temperature 293(2)
_diffrn_detector_area_resol_mean 9
_diffrn_measured_fraction_theta_full 0.885
_diffrn_measured_fraction_theta_max 0.885
_diffrn_measurement_device_type KappaCCD
_diffrn_measurement_method \f
_diffrn_radiation_monochromator graphite
_diffrn_radiation_probe x-ray
_diffrn_radiation_type MoK\a
_diffrn_radiation_wavelength 0.71073
_diffrn_reflns_av_R_equivalents 0.0280
_diffrn_reflns_av_sigmaI/netI 0.0139
_diffrn_reflns_limit_h_max 9
_diffrn_reflns_limit_h_min -9
_diffrn_reflns_limit_k_max 16
_diffrn_reflns_limit_k_min -16
_diffrn_reflns_limit_l_max 13
_diffrn_reflns_limit_l_min -13
_diffrn_reflns_number 18034
_diffrn_reflns_theta_full 25.37
_diffrn_reflns_theta_max 25.37
_diffrn_reflns_theta_min 3.26
_diffrn_source 'fine-focus sealed tube'
_exptl_absorpt_coefficient_mu 0.067
_exptl_absorpt_correction_T_max 0.9934
_exptl_absorpt_correction_T_min 0.9674
_exptl_absorpt_correction_type multi-scan
_exptl_absorpt_process_details 'SADABS version 2.10 (Sheldrick, Bruker AXS Inc.,2002)'
_exptl_crystal_colour colourless
_exptl_crystal_density_diffrn 1.063
_exptl_crystal_density_method 'not measured'
_exptl_crystal_description plate
_exptl_crystal_F_000 456
_exptl_crystal_size_max 0.50
_exptl_crystal_size_mid 0.40
_exptl_crystal_size_min 0.10
_refine_diff_density_max 0.179
_refine_diff_density_min -0.156
_refine_diff_density_rms 0.030
_refine_ls_extinction_method none
_refine_ls_goodness_of_fit_ref 1.063
_refine_ls_hydrogen_treatment mixed
_refine_ls_matrix_type full
_refine_ls_number_parameters 151
_refine_ls_number_reflns 2165
_refine_ls_number_restraints 0
_refine_ls_restrained_S_all 1.063
_refine_ls_R_factor_all 0.0556
_refine_ls_R_factor_gt 0.0436
_refine_ls_shift/su_max 0.000
_refine_ls_shift/su_mean 0.000
_refine_ls_structure_factor_coef Fsqd
_refine_ls_weighting_details 'calc w=1/[\s^2^(Fo^2^)+(0.0773P)^2^+0.1887P] where P=(Fo^2^+2Fc^2^)/3'
_refine_ls_weighting_scheme calc
_refine_ls_wR_factor_gt 0.1205
_refine_ls_wR_factor_ref 0.1318
_reflns_number_gt 1752
_reflns_number_total 2165
_reflns_threshold_expression >2sigma(I)
_cod_data_source_file c4ob01151a2.cif
_cod_data_source_block mk1
_cod_depositor_comments 'Adding full bibliography for 7153949.cif.'
_cod_original_sg_symbol_H-M 'P 21/c'
_cod_database_code 7153949

loop_
_symmetry_equiv_pos_as_xyz
'x, y, z'
'-x, y+1/2, -z+1/2'
'-x, -y, -z'
'x, -y-1/2, z-1/2'

loop_
_atom_site_label
_atom_site_type_symbol
_atom_site_fract_x
_atom_site_fract_y
_atom_site_fract_z
_atom_site_U_iso_or_equiv
_atom_site_adp_type
_atom_site_occupancy
_atom_site_symmetry_multiplicity
_atom_site_calc_flag
_atom_site_refinement_flags
N N 0.17524(18) 0.05932(10) 0.21289(12) 0.0600(4) Uani 1 1 d .
O O 0.21610(16) 0.35802(9) -0.01318(10) 0.0710(4) Uani 1 1 d .
C1 C 0.22429(17) 0.10960(11) 0.10796(11) 0.0450(4) Uani 1 1 d .
C2 C 0.18903(17) 0.20813(11) 0.10054(12) 0.0475(4) Uani 1 1 d .
H2 H 0.1317 0.2376 0.1596 0.057 Uiso 1 1 calc R
C3 C 0.24297(18) 0.26076(11) 0.00134(12) 0.0489(4) Uani 1 1 d .
C4 C 0.32983(19) 0.21663(13) -0.09211(12) 0.0571(4) Uani 1 1 d .
H4 H 0.3655 0.2533 -0.1564 0.069 Uiso 1 1 calc R
C5 C 0.35941(19) 0.11923(13) -0.08497(13) 0.0582(4) Uani 1 1 d .
H5 H 0.4138 0.0894 -0.1457 0.070 Uiso 1 1 calc R
C6 C 0.30796(19) 0.06511(12) 0.01321(12) 0.0528(4) Uani 1 1 d .
H6 H 0.3283 -0.0007 0.0172 0.063 Uiso 1 1 calc R
C7 C 0.20862(18) -0.03974(11) 0.23142(12) 0.0489(4) Uani 1 1 d .
C8 C 0.30937(19) -0.07091(12) 0.33110(13) 0.0566(4) Uani 1 1 d .
H8 H 0.3575 -0.0254 0.3819 0.068 Uiso 1 1 calc R
C9 C 0.3349(2) -0.16864(13) 0.35167(16) 0.0643(5) Uani 1 1 d .
H9 H 0.3979 -0.1885 0.4175 0.077 Uiso 1 1 calc R
C10 C 0.2653(2) -0.23761(12) 0.27278(16) 0.0624(5) Uani 1 1 d .
C11 C 0.1655(2) -0.20525(12) 0.17318(16) 0.0618(5) Uani 1 1 d .
H11 H 0.1199 -0.2508 0.1209 0.074 Uiso 1 1 calc R
C12 C 0.1355(2) -0.10856(12) 0.15289(14) 0.0574(4) Uani 1 1 d .
H12 H 0.0689 -0.0891 0.0892 0.069 Uiso 1 1 calc R
C13 C 0.2959(3) -0.34355(15) 0.2946(3) 0.0983(8) Uani 1 1 d .
H13A H 0.3660 -0.3510 0.3637 0.148 Uiso 1 1 calc R
H13B H 0.3380 -0.3712 0.2227 0.148 Uiso 1 1 calc R
H13C H 0.2030 -0.3758 0.3113 0.148 Uiso 1 1 calc R
C14 C 0.1486(3) 0.40942(14) 0.08581(16) 0.0819(7) Uani 1 1 d .
H14A H 0.0491 0.3845 0.0975 0.123 Uiso 1 1 calc R
H14B H 0.1422 0.4768 0.0657 0.123 Uiso 1 1 calc R
H14C H 0.2097 0.4012 0.1602 0.123 Uiso 1 1 calc R
H1N H 0.174(2) 0.0968(16) 0.2809(19) 0.085(6) Uiso 1 1 d .

loop_
_atom_site_aniso_label
_atom_site_aniso_U_11
_atom_site_aniso_U_22
_atom_site_aniso_U_33
_atom_site_aniso_U_23
_atom_site_aniso_U_13
_atom_site_aniso_U_12
N 0.0961(12) 0.0476(8) 0.0377(7) 0.0019(5) 0.0178(6) 0.0066(7)
O 0.1139(11) 0.0539(7) 0.0462(6) 0.0101(5) 0.0172(6) 0.0111(7)
C1 0.0524(9) 0.0498(8) 0.0330(7) 0.0012(6) 0.0023(6) 0.0032(6)
C2 0.0575(9) 0.0530(9) 0.0325(7) -0.0016(6) 0.0072(6) 0.0064(7)
C3 0.0598(10) 0.0515(9) 0.0352(7) 0.0058(6) 0.0001(6) 0.0038(7)
C4 0.0673(11) 0.0712(11) 0.0336(7) 0.0095(7) 0.0092(7) 0.0063(8)
C5 0.0695(11) 0.0714(11) 0.0344(7) -0.0015(7) 0.0112(7) 0.0179(9)
C6 0.0659(11) 0.0543(9) 0.0386(7) -0.0019(6) 0.0043(7) 0.0126(7)
C7 0.0595(10) 0.0477(8) 0.0404(7) 0.0046(6) 0.0125(6) 0.0027(7)
C8 0.0647(11) 0.0628(10) 0.0425(8) 0.0013(7) 0.0034(7) -0.0029(8)
C9 0.0654(11) 0.0736(12) 0.0537(9) 0.0192(8) -0.0009(8) 0.0082(9)
C10 0.0634(11) 0.0539(10) 0.0708(10) 0.0151(8) 0.0120(8) 0.0046(8)
C11 0.0688(11) 0.0518(10) 0.0647(10) -0.0015(8) 0.0022(8) -0.0048(8)
C12 0.0658(11) 0.0583(10) 0.0476(8) 0.0041(7) -0.0046(7) 0.0030(8)
C13 0.1114(18) 0.0588(13) 0.1253(19) 0.0294(12) 0.0102(15) 0.0092(12)
C14 0.1307(19) 0.0573(11) 0.0590(10) 0.0045(8) 0.0205(11) 0.0238(11)

loop_
_atom_type_symbol
_atom_type_description
_atom_type_scat_dispersion_real
_atom_type_scat_dispersion_imag
_atom_type_scat_source
C C 0.0033 0.0016 'International Tables Vol C Tables 4.2.6.8 and 6.1.1.4'
H H 0.0000 0.0000 'International Tables Vol C Tables 4.2.6.8 and 6.1.1.4'
N N 0.0061 0.0033 'International Tables Vol C Tables 4.2.6.8 and 6.1.1.4'
O O 0.0106 0.0060 'International Tables Vol C Tables 4.2.6.8 and 6.1.1.4'

loop_
_geom_angle_atom_site_label_1
_geom_angle_atom_site_label_2
_geom_angle_atom_site_label_3
_geom_angle
C7 N C1 121.38(12)
C7 N H1N 116.8(13)
C1 N H1N 112.9(14)
C3 O C14 118.27(12)
C2 C1 N 116.69(12)
C2 C1 C6 119.89(12)
N C1 C6 123.41(13)
C3 C2 C1 117.94(13)
C3 C2 H2 121.0
C1 C2 H2 121.0
O C3 C2 122.32(13)
O C3 C4 115.53(12)
C2 C3 C4 122.15(14)
C5 C4 C3 118.95(13)
C5 C4 H4 120.5
C3 C4 H4 120.5
C4 C5 C6 120.16(13)
C4 C5 H5 119.9
C6 C5 H5 119.9
C5 C6 C1 120.86(14)
C5 C6 H6 119.6
C1 C6 H6 119.6
N C7 C12 118.61(14)
N C7 C8 121.09(14)
C12 C7 C8 120.24(14)
C9 C8 C7 120.31(15)
C9 C8 H8 119.8
C7 C8 H8 119.8
C8 C9 C10 119.96(16)
C8 C9 H9 120.0
C10 C9 H9 120.0
C9 C10 C11 119.02(15)
C9 C10 C13 119.56(18)
C11 C10 C13 121.42(18)
C12 C11 C10 122.00(16)
C12 C11 H11 119.0
C10 C11 H11 119.0
C11 C12 C7 118.43(15)
C11 C12 H12 120.8
C7 C12 H12 120.8
C10 C13 H13A 109.5
C10 C13 H13B 109.5
H13A C13 H13B 109.5
C10 C13 H13C 109.5
H13A C13 H13C 109.5
H13B C13 H13C 109.5
O C14 H14A 109.5
O C14 H14B 109.5
H14A C14 H14B 109.5
O C14 H14C 109.5
H14A C14 H14C 109.5
H14B C14 H14C 109.5

loop_
_geom_bond_atom_site_label_1
_geom_bond_atom_site_label_2
_geom_bond_distance
N C7 1.417(2)
N C1 1.4201(18)
N H1N 0.90(2)
O C3 1.3770(19)
O C14 1.441(2)
C1 C2 1.402(2)
C1 C6 1.4332(19)
C2 C3 1.4021(19)
C2 H2 0.9300
C3 C4 1.436(2)
C4 C5 1.377(2)
C4 H4 0.9300
C5 C6 1.396(2)
C5 H5 0.9300
C6 H6 0.9300
C7 C12 1.418(2)
C7 C8 1.441(2)
C8 C9 1.390(2)
C8 H8 0.9300
C9 C10 1.409(3)
C9 H9 0.9300
C10 C11 1.440(2)
C10 C13 1.510(2)
C11 C12 1.382(2)
C11 H11 0.9300
C12 H12 0.9300
C13 H13A 0.9600
C13 H13B 0.9600
C13 H13C 0.9600
C14 H14A 0.9600
C14 H14B 0.9600
C14 H14C 0.9600

loop_
_geom_hbond_atom_site_label_D
_geom_hbond_atom_site_label_H
_geom_hbond_atom_site_label_A
_geom_hbond_distance_DH
_geom_hbond_distance_HA
_geom_hbond_distance_DA
_geom_hbond_angle_DHA
_geom_hbond_site_symmetry_A
N H1N O 0.90(2) 2.34(2) 3.1963(17) 158.3(18) 4_566

loop_
_geom_torsion_atom_site_label_1
_geom_torsion_atom_site_label_2
_geom_torsion_atom_site_label_3
_geom_torsion_atom_site_label_4
_geom_torsion
C7 N C1 C2 -178.13(14)
C7 N C1 C6 0.9(2)
N C1 C2 C3 176.67(14)
C6 C1 C2 C3 -2.4(2)
C14 O C3 C2 8.8(2)
C14 O C3 C4 -171.32(17)
C1 C2 C3 O -179.14(14)
C1 C2 C3 C4 1.0(2)
O C3 C4 C5 -179.02(15)
C2 C3 C4 C5 0.9(2)
C3 C4 C5 C6 -1.3(2)
C4 C5 C6 C1 -0.2(2)
C2 C1 C6 C5 2.1(2)
N C1 C6 C5 -176.94(15)
C1 N C7 C12 -70.1(2)
C1 N C7 C8 112.65(17)
N C7 C8 C9 176.75(15)
C12 C7 C8 C9 -0.4(2)
C7 C8 C9 C10 1.7(2)
C8 C9 C10 C11 -1.4(3)
C8 C9 C10 C13 178.97(18)
C9 C10 C11 C12 -0.3(3)
C13 C10 C11 C12 179.38(18)
C10 C11 C12 C7 1.5(2)
N C7 C12 C11 -178.44(14)
C8 C7 C12 C11 -1.2(2)
